data_2223871
loop_
_publ_author_name
'Al-Dajani, Mohammad T. M.'
'Salhin, Abdusalam'
'Mohamed, Nornisah'
'Loh, Wan-Sin'
'Fun, Hoong-Kun'

_publ_section_title
;
 Tetrakis(2,6-diaminopyridinium) diphthalate 2,6-diaminopyridine
;
_journal_coeditor_code IS2475
_journal_issue 11
_journal_name_full 'Acta Crystallographica Section E'
_journal_page_first o2931
_journal_page_last o2932
_journal_paper_doi 10.1107/S1600536809044468
_journal_volume 65
_journal_year 2009
_chemical_formula_iupac '4C5 H8 N3 +, 2C8 H4 O4 2-, C5 H7 N3'
_chemical_formula_moiety '4(C5 H8 N3 +), 2(C8 H4 O4 2-), C5 H7 N3'
_chemical_formula_sum 'C41 H47 N15 O8'
_chemical_formula_weight 877.94
_chemical_name_systematic
;
Tetrakis(2,6-diaminopyridinium) diphthalate 2,6-diaminopyridine
;
_space_group_IT_number 15
_symmetry_cell_setting monoclinic
_symmetry_space_group_name_Hall '-C 2yc'
_symmetry_space_group_name_H-M 'C 1 2/c 1'
_atom_sites_solution_hydrogens geom
_atom_sites_solution_primary direct
_atom_sites_solution_secondary difmap
_audit_creation_method SHELXL-97
_cell_angle_alpha 90.00
_cell_angle_beta 101.6700(10)
_cell_angle_gamma 90.00
_cell_formula_units_Z 4
_cell_length_a 29.7011(6)
_cell_length_b 15.2183(3)
_cell_length_c 9.7666(2)
_cell_measurement_reflns_used 8039
_cell_measurement_temperature 100.00(10)
_cell_measurement_theta_max 29.19
_cell_measurement_theta_min 2.49
_cell_volume 4323.25(15)
_computing_cell_refinement 'SAINT (Bruker, 2005)'
_computing_data_collection 'APEX2 (Bruker, 2005)'
_computing_data_reduction 'SAINT (Bruker, 2005)'
_computing_molecular_graphics 'SHELXTL (Sheldrick, 2008)'
_computing_publication_material
;
SHELXTL (Sheldrick, 2008) and PLATON (Spek, 2009)
;
_computing_structure_refinement 'SHELXTL (Sheldrick, 2008)'
_computing_structure_solution 'SHELXTL (Sheldrick, 2008)'
_diffrn_ambient_temperature 100.00(10)
_diffrn_measured_fraction_theta_full 0.991
_diffrn_measured_fraction_theta_max 0.991
_diffrn_measurement_device_type
;
Bruker SMART APEXII CCD area-detector
;
_diffrn_measurement_method '\f and \w'
_diffrn_radiation_monochromator graphite
_diffrn_radiation_source 'fine-focus sealed tube'
_diffrn_radiation_type MoK\a
_diffrn_radiation_wavelength 0.71073
_diffrn_reflns_av_R_equivalents 0.0371
_diffrn_reflns_av_sigmaI/netI 0.0514
_diffrn_reflns_limit_h_max 33
_diffrn_reflns_limit_h_min -41
_diffrn_reflns_limit_k_max 21
_diffrn_reflns_limit_k_min -18
_diffrn_reflns_limit_l_max 13
_diffrn_reflns_limit_l_min -13
_diffrn_reflns_number 28159
_diffrn_reflns_theta_full 30.27
_diffrn_reflns_theta_max 30.27
_diffrn_reflns_theta_min 2.49
_diffrn_standards_number 0
_exptl_absorpt_coefficient_mu 0.098
_exptl_absorpt_correction_T_max 0.9921
_exptl_absorpt_correction_T_min 0.9393
_exptl_absorpt_correction_type multi-scan
_exptl_absorpt_process_details '(<i>SADABS</i>; Bruker, 2005)'
_exptl_crystal_colour colourless
_exptl_crystal_density_diffrn 1.349
_exptl_crystal_density_method 'not measured'
_exptl_crystal_description plate
_exptl_crystal_F_000 1848
_exptl_crystal_size_max 0.65
_exptl_crystal_size_mid 0.19
_exptl_crystal_size_min 0.08
_refine_diff_density_max 0.412
_refine_diff_density_min -0.289
_refine_ls_extinction_method none
_refine_ls_goodness_of_fit_ref 1.047
_refine_ls_hydrogen_treatment mixed
_refine_ls_matrix_type full
_refine_ls_number_parameters 368
_refine_ls_number_reflns 6403
_refine_ls_number_restraints 138
_refine_ls_restrained_S_all 1.041
_refine_ls_R_factor_all 0.1227
_refine_ls_R_factor_gt 0.0639
_refine_ls_shift/su_max 0.001
_refine_ls_shift/su_mean 0.000
_refine_ls_structure_factor_coef Fsqd
_refine_ls_weighting_details 'calc w=1/[\s^2^(Fo^2^)+(0.0492P)^2^+4.6062P] where P=(Fo^2^+2Fc^2^)/3'
_refine_ls_weighting_scheme calc
_refine_ls_wR_factor_gt 0.1270
_refine_ls_wR_factor_ref 0.1528
_reflns_number_gt 3722
_reflns_number_total 6403
_reflns_threshold_expression I>2\s(I)
_cod_data_source_file is2475.cif
_cod_data_source_block I
_cod_depositor_comments
;
The following automatic conversions were performed:
'_symmetry_cell_setting' value 'Monoclinic' changed to 'monoclinic'
according to '/home/saulius/struct/CIF-dictionaries/cif_core.dic'
dictionary named 'cif_core.dic' version 2.4.1 from 2010-06-29.

Automatic conversion script
Id: cif_fix_enum 1527 2010-12-29 10:47:43Z saulius 

The following automatic conversions were performed:

'_symmetry_cell_setting' value 'Monoclinic' changed to 'monoclinic'
according to /home/saulius/struct/CIF-dictionaries/cif_core.dic
dictionary named 'cif_core.dic' version 2.4.1 from 2010-06-29.

Automatic conversion script
Id: cif_fix_values 1715 2011-07-08 13:25:40Z adriana 
;
_cod_original_sg_symbol_H-M 'C 2/c'
_cod_database_code 2223871
_cod_database_fobs_code 2223871

loop_
_symmetry_equiv_pos_as_xyz
'x, y, z'
'-x, y, -z+1/2'
'x+1/2, y+1/2, z'
'-x+1/2, y+1/2, -z+1/2'
'-x, -y, -z'
'x, -y, z-1/2'
'-x+1/2, -y+1/2, -z'
'x+1/2, -y+1/2, z-1/2'

loop_
_atom_site_type_symbol
_atom_site_label
_atom_site_fract_x
_atom_site_fract_y
_atom_site_fract_z
_atom_site_U_iso_or_equiv
_atom_site_adp_type
_atom_site_calc_flag
_atom_site_refinement_flags
_atom_site_occupancy
_atom_site_disorder_assembly
_atom_site_disorder_group
O O1 0.21274(4) 0.08852(11) 0.21602(15) 0.0440(4) Uani d . 1 . .
O O2 0.22943(4) 0.23084(10) 0.25406(14) 0.0387(4) Uani d . 1 . .
O O3 0.13432(4) 0.19360(12) 0.30278(14) 0.0515(5) Uani d . 1 . .
O O4 0.06579(4) 0.23383(10) 0.18270(14) 0.0388(4) Uani d . 1 . .
C C1 0.18725(7) 0.19537(15) -0.0669(2) 0.0423(5) Uani d . 1 . .
H H1A 0.2177 0.1810 -0.0672 0.051 Uiso calc R 1 . .
C C2 0.15801(8) 0.21910(16) -0.1906(2) 0.0456(6) Uani d . 1 . .
H H2A 0.1689 0.2210 -0.2734 0.055 Uiso calc R 1 . .
C C3 0.11279(7) 0.23982(14) -0.1911(2) 0.0405(5) Uani d . 1 . .
H H3A 0.0932 0.2558 -0.2742 0.049 Uiso calc R 1 . .
C C4 0.09662(6) 0.23687(14) -0.0685(2) 0.0348(5) Uani d . 1 . .
H H4A 0.0660 0.2506 -0.0698 0.042 Uiso calc R 1 . .
C C5 0.12550(6) 0.21362(13) 0.05745(18) 0.0300(4) Uani d . 1 . .
C C6 0.17151(6) 0.19283(14) 0.05818(18) 0.0325(5) Uani d . 1 . .
C C7 0.10699(6) 0.21365(14) 0.18992(19) 0.0342(5) Uani d . 1 . .
C C8 0.20650(6) 0.16996(16) 0.18790(19) 0.0347(5) Uani d . 1 . .
N N3 0.19685(7) 0.30697(15) 0.5108(2) 0.0480(5) Uani d . 1 . .
N N1 0.20894(5) 0.44706(13) 0.59887(17) 0.0355(4) Uani d . 1 . .
N N2 0.22822(6) 0.58214(16) 0.7028(2) 0.0431(5) Uani d . 1 . .
C C9 0.20034(6) 0.53472(15) 0.6039(2) 0.0369(5) Uani d . 1 . .
C C10 0.16395(7) 0.56915(17) 0.5066(2) 0.0475(6) Uani d . 1 . .
H H10A 0.1572 0.6289 0.5059 0.057 Uiso calc R 1 . .
C C11 0.13800(7) 0.51321(17) 0.4111(2) 0.0497(6) Uani d . 1 . .
H H11A 0.1137 0.5363 0.3458 0.060 Uiso calc R 1 . .
C C12 0.14655(7) 0.42488(17) 0.4086(2) 0.0447(6) Uani d . 1 . .
H H12A 0.1280 0.3884 0.3444 0.054 Uiso calc R 1 . .
C C13 0.18370(6) 0.39106(16) 0.50433(19) 0.0384(5) Uani d . 1 . .
N N4 0.09366(6) 0.11944(16) 0.49015(18) 0.0464(5) Uani d . 1 . .
N N5 0.16327(6) 0.04646(18) 0.5394(2) 0.0502(6) Uani d . 1 . .
N N6 0.02842(7) 0.20371(18) 0.4271(2) 0.0634(7) Uani d . 1 . .
C C14 0.12044(6) 0.05699(17) 0.5647(2) 0.0448(6) Uani d . 1 . .
C C15 0.10308(7) 0.00880(16) 0.6624(2) 0.0455(6) Uani d . 1 . .
H H15A 0.1209 -0.0338 0.7163 0.055 Uiso calc R 1 . .
C C16 0.05859(7) 0.02544(17) 0.6783(2) 0.0467(6) Uani d . 1 . .
H H16A 0.0466 -0.0071 0.7433 0.056 Uiso calc R 1 . .
C C17 0.03147(7) 0.08875(16) 0.6008(2) 0.0453(6) Uani d . 1 . .
H H17A 0.0016 0.0985 0.6125 0.054 Uiso calc R 1 . .
C C18 0.04969(6) 0.13754(17) 0.5051(2) 0.0456(6) Uani d . 1 . .
N N7 0.0000 0.5548(4) 0.7500 0.0334(16) Uani d SPDU 0.534(5) . 1
N N8 0.05683(11) 0.5598(2) 0.6223(3) 0.0411(11) Uani d PDU 0.534(5) . 1
H H8A 0.0563 0.6162 0.6294 0.049 Uiso calc PR 0.534(5) . 1
H H8B 0.0756 0.5352 0.5776 0.049 Uiso calc PR 0.534(5) . 1
C C19 0.0278(2) 0.5094(5) 0.6826(7) 0.0349(15) Uani d PDU 0.534(5) . 1
C C20 0.0267(4) 0.4174(5) 0.6760(14) 0.049(2) Uani d PDU 0.534(5) . 1
H H20A 0.0440 0.3872 0.6219 0.059 Uiso calc PR 0.534(5) . 1
C C21 0.0000 0.3734(7) 0.7500 0.051(3) Uani d SPDU 0.534(5) . 1
H H21A 0.0000 0.3123 0.7500 0.061 Uiso calc SPR 0.534(5) . 1
N N7A 0.0000 0.4041(6) 0.7500 0.044(2) Uani d SPDU 0.466(5) . 2
N N8A 0.04699(18) 0.4030(5) 0.5906(6) 0.102(2) Uani d PDU 0.466(5) . 2
H H8AA 0.0457 0.3466 0.5913 0.122 Uiso calc PR 0.466(5) . 2
H H8AB 0.0629 0.4293 0.5384 0.122 Uiso calc PR 0.466(5) . 2
C C19A 0.0240(4) 0.4504(6) 0.6714(13) 0.050(2) Uani d PDU 0.466(5) . 2
C C20A 0.0241(4) 0.5423(6) 0.6703(13) 0.081(3) Uani d PDU 0.466(5) . 2
H H20B 0.0408 0.5729 0.6148 0.097 Uiso calc PR 0.466(5) . 2
C C21A 0.0000 0.5853(10) 0.7500 0.093(5) Uani d SPDU 0.466(5) . 2
H H21B 0.0000 0.6464 0.7500 0.111 Uiso calc SPR 0.466(5) . 2
H H1N1 0.2349(8) 0.4278(15) 0.662(3) 0.055(7) Uiso d . 1 . .
H H1N2 0.2239(10) 0.648(2) 0.711(3) 0.084(10) Uiso d . 1 . .
H H2N2 0.2508(8) 0.5584(15) 0.754(3) 0.046(7) Uiso d . 1 . .
H H1N3 0.1847(9) 0.2727(17) 0.443(3) 0.057(8) Uiso d . 1 . .
H H2N3 0.2216(8) 0.2915(15) 0.574(3) 0.046(6) Uiso d . 1 . .
H H1N4 0.1058(10) 0.1524(19) 0.422(3) 0.078(9) Uiso d . 1 . .
H H1N5 0.1696(8) 0.0712(16) 0.464(3) 0.053(8) Uiso d . 1 . .
H H2N5 0.1805(10) 0.0010(18) 0.582(3) 0.069(9) Uiso d . 1 . .
H H1N6 0.0413(9) 0.2208(17) 0.353(3) 0.062(7) Uiso d . 1 . .
H H2N6 -0.0011(9) 0.2076(16) 0.419(3) 0.059(7) Uiso d . 1 . .

loop_
_atom_site_aniso_label
_atom_site_aniso_U_11
_atom_site_aniso_U_22
_atom_site_aniso_U_33
_atom_site_aniso_U_12
_atom_site_aniso_U_13
_atom_site_aniso_U_23
O1 0.0227(7) 0.0637(11) 0.0404(9) 0.0031(7) -0.0057(6) 0.0151(8)
O2 0.0254(6) 0.0651(10) 0.0233(7) 0.0144(7) -0.0008(5) -0.0041(7)
O3 0.0221(6) 0.1140(14) 0.0178(7) 0.0141(8) 0.0020(5) -0.0077(8)
O4 0.0169(6) 0.0635(10) 0.0354(8) 0.0058(6) 0.0042(5) -0.0088(7)
C1 0.0341(10) 0.0693(16) 0.0254(10) 0.0190(10) 0.0105(8) 0.0004(10)
C2 0.0552(13) 0.0645(16) 0.0183(10) 0.0146(11) 0.0105(9) -0.0021(10)
C3 0.0463(12) 0.0493(13) 0.0200(10) 0.0113(10) -0.0078(8) -0.0049(9)
C4 0.0244(9) 0.0490(13) 0.0261(10) 0.0089(8) -0.0067(7) -0.0089(9)
C5 0.0206(8) 0.0492(12) 0.0185(9) 0.0091(8) -0.0002(7) -0.0075(8)
C6 0.0250(9) 0.0527(13) 0.0192(9) 0.0120(8) 0.0034(7) -0.0010(8)
C7 0.0198(8) 0.0584(14) 0.0231(9) 0.0049(8) 0.0014(7) -0.0111(9)
C8 0.0152(8) 0.0696(16) 0.0195(9) 0.0125(9) 0.0041(7) 0.0045(10)
N3 0.0394(10) 0.0767(16) 0.0229(9) 0.0302(10) -0.0055(8) -0.0076(10)
N1 0.0186(7) 0.0658(13) 0.0223(8) 0.0113(8) 0.0044(6) 0.0089(8)
N2 0.0203(8) 0.0636(14) 0.0411(11) -0.0034(8) -0.0041(8) 0.0173(10)
C9 0.0190(8) 0.0614(15) 0.0307(10) 0.0044(9) 0.0062(8) 0.0125(10)
C10 0.0280(10) 0.0582(15) 0.0502(14) 0.0066(10) -0.0063(10) 0.0122(12)
C11 0.0271(10) 0.0734(18) 0.0424(13) 0.0163(11) -0.0076(9) 0.0089(12)
C12 0.0295(10) 0.0721(17) 0.0286(11) 0.0187(10) -0.0030(8) -0.0025(11)
C13 0.0264(9) 0.0711(16) 0.0184(9) 0.0164(10) 0.0063(8) 0.0009(10)
N4 0.0241(8) 0.0920(16) 0.0210(8) 0.0174(9) -0.0002(7) -0.0105(9)
N5 0.0266(9) 0.0893(17) 0.0310(10) 0.0215(10) -0.0029(8) -0.0127(11)
N6 0.0260(9) 0.133(2) 0.0329(11) 0.0320(11) 0.0098(8) 0.0162(12)
C14 0.0260(9) 0.0796(17) 0.0239(10) 0.0151(10) -0.0068(8) -0.0214(11)
C15 0.0350(11) 0.0620(16) 0.0349(12) 0.0106(10) -0.0042(9) -0.0145(11)
C16 0.0337(11) 0.0639(16) 0.0404(12) 0.0016(10) 0.0023(9) -0.0155(11)
C17 0.0235(9) 0.0747(17) 0.0361(12) 0.0056(10) 0.0023(9) -0.0184(11)
C18 0.0217(9) 0.0897(18) 0.0231(10) 0.0156(10) -0.0009(8) -0.0139(11)
N7 0.025(3) 0.032(4) 0.037(3) 0.000 -0.006(2) 0.000
N8 0.0274(17) 0.056(2) 0.040(2) 0.0022(15) 0.0074(14) -0.0074(16)
C19 0.021(2) 0.039(4) 0.037(3) 0.002(3) -0.0130(19) 0.002(3)
C20 0.041(3) 0.032(4) 0.066(5) 0.005(3) -0.012(3) -0.012(4)
C21 0.032(4) 0.031(6) 0.073(6) 0.000 -0.030(3) 0.000
N7A 0.044(4) 0.035(6) 0.047(4) 0.000 -0.002(3) 0.000
N8A 0.060(3) 0.188(7) 0.061(4) 0.063(4) 0.020(3) 0.054(4)
C19A 0.036(4) 0.055(6) 0.050(4) -0.008(6) -0.016(3) 0.014(6)
C20A 0.062(6) 0.063(6) 0.091(6) -0.028(5) -0.048(4) 0.048(5)
C21A 0.083(8) 0.038(8) 0.120(10) 0.000 -0.070(6) 0.000

loop_
_atom_type_symbol
_atom_type_description
_atom_type_scat_dispersion_real
_atom_type_scat_dispersion_imag
_atom_type_scat_source
C C 0.0033 0.0016 'International Tables Vol C Tables 4.2.6.8 and 6.1.1.4'
H H 0.0000 0.0000 'International Tables Vol C Tables 4.2.6.8 and 6.1.1.4'
N N 0.0061 0.0033 'International Tables Vol C Tables 4.2.6.8 and 6.1.1.4'
O O 0.0106 0.0060 'International Tables Vol C Tables 4.2.6.8 and 6.1.1.4'

loop_
_geom_angle_atom_site_label_1
_geom_angle_atom_site_label_2
_geom_angle_atom_site_label_3
_geom_angle_site_symmetry_1
_geom_angle_site_symmetry_3
_geom_angle
_geom_angle_publ_flag
C2 C1 C6 . . 120.62(18) ?
C2 C1 H1A . . 119.7 ?
C6 C1 H1A . . 119.7 ?
C3 C2 C1 . . 120.05(18) ?
C3 C2 H2A . . 120.0 ?
C1 C2 H2A . . 120.0 ?
C4 C3 C2 . . 120.00(18) ?
C4 C3 H3A . . 120.0 ?
C2 C3 H3A . . 120.0 ?
C3 C4 C5 . . 120.95(17) ?
C3 C4 H4A . . 119.5 ?
C5 C4 H4A . . 119.5 ?
C4 C5 C6 . . 119.12(16) ?
C4 C5 C7 . . 119.45(15) ?
C6 C5 C7 . . 121.41(16) ?
C1 C6 C5 . . 119.26(17) ?
C1 C6 C8 . . 116.51(15) ?
C5 C6 C8 . . 124.20(15) ?
O4 C7 O3 . . 123.78(17) ?
O4 C7 C5 . . 118.39(16) ?
O3 C7 C5 . . 117.83(15) ?
O2 C8 O1 . . 124.68(17) ?
O2 C8 C6 . . 118.3(2) ?
O1 C8 C6 . . 116.80(19) ?
C13 N3 H1N3 . . 118.0(17) ?
C13 N3 H2N3 . . 118.5(15) ?
H1N3 N3 H2N3 . . 122(2) ?
C9 N1 C13 . . 123.73(17) ?
C9 N1 H1N1 . . 114.9(15) ?
C13 N1 H1N1 . . 121.2(15) ?
C9 N2 H1N2 . . 121.1(17) ?
C9 N2 H2N2 . . 120.2(17) ?
H1N2 N2 H2N2 . . 119(2) ?
N2 C9 N1 . . 117.26(18) ?
N2 C9 C10 . . 124.7(2) ?
N1 C9 C10 . . 118.1(2) ?
C11 C10 C9 . . 118.8(2) ?
C11 C10 H10A . . 120.6 ?
C9 C10 H10A . . 120.6 ?
C12 C11 C10 . . 122.6(2) ?
C12 C11 H11A . . 118.7 ?
C10 C11 H11A . . 118.7 ?
C11 C12 C13 . . 118.4(2) ?
C11 C12 H12A . . 120.8 ?
C13 C12 H12A . . 120.8 ?
N3 C13 N1 . . 116.81(18) ?
N3 C13 C12 . . 124.8(2) ?
N1 C13 C12 . . 118.4(2) ?
C14 N4 C18 . . 123.6(2) ?
C14 N4 H1N4 . . 118.5(17) ?
C18 N4 H1N4 . . 117.9(17) ?
C14 N5 H1N5 . . 118.0(16) ?
C14 N5 H2N5 . . 118.2(17) ?
H1N5 N5 H2N5 . . 121(2) ?
C18 N6 H1N6 . . 115.7(16) ?
C18 N6 H2N6 . . 117.2(17) ?
H1N6 N6 H2N6 . . 119(2) ?
N5 C14 N4 . . 117.2(2) ?
N5 C14 C15 . . 123.9(2) ?
N4 C14 C15 . . 118.87(18) ?
C14 C15 C16 . . 118.5(2) ?
C14 C15 H15A . . 120.7 ?
C16 C15 H15A . . 120.7 ?
C17 C16 C15 . . 122.0(2) ?
C17 C16 H16A . . 119.0 ?
C15 C16 H16A . . 119.0 ?
C16 C17 C18 . . 118.67(19) ?
C16 C17 H17A . . 120.7 ?
C18 C17 H17A . . 120.7 ?
N6 C18 N4 . . 116.1(2) ?
N6 C18 C17 . . 125.55(18) ?
N4 C18 C17 . . 118.3(2) ?
C19 N7 C19 2_556 . 118.3(7) ?
C19 N8 H8A . . 120.0 ?
C19 N8 H8B . . 120.0 ?
H8A N8 H8B . . 120.0 ?
N7 C19 N8 . . 115.0(5) ?
N7 C19 C20 . . 121.6(7) ?
N8 C19 C20 . . 123.4(7) ?
C21 C20 C19 . . 118.7(9) ?
C21 C20 H20A . . 120.6 ?
C19 C20 H20A . . 120.6 ?
C20 C21 C20 2_556 . 120.7(10) ?
C20 C21 H21A 2_556 . 119.7 ?
C20 C21 H21A . . 119.7 ?
C19A N7A C19A 2_556 . 117.0(10) ?
C19A N8A H8AA . . 120.0 ?
C19A N8A H8AB . . 120.0 ?
H8AA N8A H8AB . . 120.0 ?
N7A C19A N8A . . 116.2(8) ?
N7A C19A C20A . . 121.9(10) ?
N8A C19A C20A . . 121.8(10) ?
C21A C20A C19A . . 119.0(12) ?
C21A C20A H20B . . 120.5 ?
C19A C20A H20B . . 120.5 ?
C20A C21A C20A . 2_556 121.1(14) ?
C20A C21A H21B . . 119.5 ?
C20A C21A H21B 2_556 . 119.5 ?

loop_
_geom_bond_atom_site_label_1
_geom_bond_atom_site_label_2
_geom_bond_site_symmetry_2
_geom_bond_distance
_geom_bond_publ_flag
O1 C8 . 1.275(3) ?
O2 C8 . 1.250(3) ?
O3 C7 . 1.267(2) ?
O4 C7 . 1.250(2) ?
C1 C2 . 1.386(3) ?
C1 C6 . 1.394(2) ?
C1 H1A . 0.9300 ?
C2 C3 . 1.379(3) ?
C2 H2A . 0.9300 ?
C3 C4 . 1.378(3) ?
C3 H3A . 0.9300 ?
C4 C5 . 1.396(3) ?
C4 H4A . 0.9300 ?
C5 C6 . 1.401(2) ?
C5 C7 . 1.505(2) ?
C6 C8 . 1.508(3) ?
N3 C13 . 1.336(3) ?
N3 H1N3 . 0.86(3) ?
N3 H2N3 . 0.89(2) ?
N1 C9 . 1.361(3) ?
N1 C13 . 1.364(3) ?
N1 H1N1 . 0.93(3) ?
N2 C9 . 1.347(3) ?
N2 H1N2 . 1.01(3) ?
N2 H2N2 . 0.83(2) ?
C9 C10 . 1.389(3) ?
C10 C11 . 1.378(3) ?
C10 H10A . 0.9300 ?
C11 C12 . 1.369(3) ?
C11 H11A . 0.9300 ?
C12 C13 . 1.393(3) ?
C12 H12A . 0.9300 ?
N4 C14 . 1.353(3) ?
N4 C18 . 1.371(2) ?
N4 H1N4 . 0.96(3) ?
N5 C14 . 1.353(3) ?
N5 H1N5 . 0.88(3) ?
N5 H2N5 . 0.91(3) ?
N6 C18 . 1.341(3) ?
N6 H1N6 . 0.92(3) ?
N6 H2N6 . 0.87(3) ?
C14 C15 . 1.384(3) ?
C15 C16 . 1.385(3) ?
C15 H15A . 0.9300 ?
C16 C17 . 1.380(3) ?
C16 H16A . 0.9300 ?
C17 C18 . 1.387(3) ?
C17 H17A . 0.9300 ?
N7 C19 2_556 1.346(6) ?
N7 C19 . 1.346(6) ?
N8 C19 . 1.373(7) ?
N8 H8A . 0.8600 ?
N8 H8B . 0.8600 ?
C19 C20 . 1.401(7) ?
C20 C21 . 1.354(10) ?
C20 H20A . 0.9300 ?
C21 C20 2_556 1.354(10) ?
C21 H21A . 0.9300 ?
N7A C19A 2_556 1.348(10) ?
N7A C19A . 1.348(10) ?
N8A C19A . 1.351(10) ?
N8A H8AA . 0.8600 ?
N8A H8AB . 0.8600 ?
C19A C20A . 1.398(10) ?
C20A C21A . 1.332(12) ?
C20A H20B . 0.9300 ?
C21A C20A 2_556 1.332(12) ?
C21A H21B . 0.9300 ?

loop_
_geom_hbond_atom_site_label_D
_geom_hbond_atom_site_label_H
_geom_hbond_atom_site_label_A
_geom_hbond_site_symmetry_A
_geom_hbond_distance_DH
_geom_hbond_distance_HA
_geom_hbond_distance_DA
_geom_hbond_angle_DHA
_geom_hbond_publ_flag
N1 H1N1 O1 7_556 0.93(3) 1.78(3) 2.697(2) 170(2) yes
N2 H1N2 O2 6_566 1.01(3) 1.89(3) 2.889(3) 167(3) yes
N2 H2N2 O1 7_556 0.83(3) 2.48(2) 3.144(3) 138(2) yes
N3 H1N3 O2 . 0.86(3) 2.56(3) 3.090(2) 120(2) yes
N3 H1N3 O3 . 0.86(3) 2.18(3) 3.005(3) 161(3) yes
N3 H2N3 O2 7_556 0.89(3) 2.02(3) 2.892(2) 168(2) yes
N4 H1N4 O3 . 0.96(3) 1.69(3) 2.641(2) 169(3) yes
N5 H1N5 O3 . 0.88(3) 2.53(3) 3.208(3) 135(2) yes
N5 H2N5 O1 6_556 0.91(3) 2.00(3) 2.886(3) 166(2) yes
N6 H1N6 O4 . 0.92(3) 1.96(3) 2.866(2) 169(2) yes
N6 H2N6 O4 2_555 0.87(3) 2.02(3) 2.824(2) 155(3) yes
N8 H8A O4 6_566 0.86 2.35 3.196(4) 169.7 yes
C15 H15A O3 6_556 0.93 2.58 3.422(3) 151.1 yes
C10 H10A Cg1 4_565 0.93 2.48 3.379(3) 163 yes

loop_
_geom_torsion_atom_site_label_1
_geom_torsion_atom_site_label_2
_geom_torsion_atom_site_label_3
_geom_torsion_atom_site_label_4
_geom_torsion_site_symmetry_1
_geom_torsion_site_symmetry_2
_geom_torsion_site_symmetry_3
_geom_torsion_site_symmetry_4
_geom_torsion
_geom_torsion_publ_flag
C6 C1 C2 C3 . . . . -0.5(4) ?
C1 C2 C3 C4 . . . . -0.1(4) ?
C2 C3 C4 C5 . . . . 0.4(3) ?
C3 C4 C5 C6 . . . . -0.2(3) ?
C3 C4 C5 C7 . . . . 178.2(2) ?
C2 C1 C6 C5 . . . . 0.7(3) ?
C2 C1 C6 C8 . . . . -177.5(2) ?
C4 C5 C6 C1 . . . . -0.4(3) ?
C7 C5 C6 C1 . . . . -178.8(2) ?
C4 C5 C6 C8 . . . . 177.7(2) ?
C7 C5 C6 C8 . . . . -0.7(3) ?
C4 C5 C7 O4 . . . . 0.7(3) ?
C6 C5 C7 O4 . . . . 179.11(19) ?
C4 C5 C7 O3 . . . . -178.9(2) ?
C6 C5 C7 O3 . . . . -0.5(3) ?
C1 C6 C8 O2 . . . . 88.3(2) ?
C5 C6 C8 O2 . . . . -89.8(2) ?
C1 C6 C8 O1 . . . . -86.7(2) ?
C5 C6 C8 O1 . . . . 95.2(2) ?
C13 N1 C9 N2 . . . . -179.82(16) ?
C13 N1 C9 C10 . . . . -0.4(3) ?
N2 C9 C10 C11 . . . . -179.8(2) ?
N1 C9 C10 C11 . . . . 0.8(3) ?
C9 C10 C11 C12 . . . . 0.2(3) ?
C10 C11 C12 C13 . . . . -1.6(3) ?
C9 N1 C13 N3 . . . . 178.83(17) ?
C9 N1 C13 C12 . . . . -1.0(3) ?
C11 C12 C13 N3 . . . . -177.8(2) ?
C11 C12 C13 N1 . . . . 2.0(3) ?
C18 N4 C14 N5 . . . . -179.7(2) ?
C18 N4 C14 C15 . . . . -0.6(3) ?
N5 C14 C15 C16 . . . . -179.8(2) ?
N4 C14 C15 C16 . . . . 1.1(3) ?
C14 C15 C16 C17 . . . . -0.6(3) ?
C15 C16 C17 C18 . . . . -0.6(3) ?
C14 N4 C18 N6 . . . . 177.5(2) ?
C14 N4 C18 C17 . . . . -0.6(3) ?
C16 C17 C18 N6 . . . . -176.8(2) ?
C16 C17 C18 N4 . . . . 1.2(3) ?
C19 N7 C19 N8 2_556 . . . -176.8(7) ?
C19 N7 C19 C20 2_556 . . . 3.0(8) ?
N7 C19 C20 C21 . . . . -6.0(16) ?
N8 C19 C20 C21 . . . . 173.8(7) ?
C19 C20 C21 C20 . . . 2_556 2.9(8) ?
C19A N7A C19A N8A 2_556 . . . -178.4(12) ?
C19A N7A C19A C20A 2_556 . . . -0.2(8) ?
N7A C19A C20A C21A . . . . 0.4(17) ?
N8A C19A C20A C21A . . . . 178.5(9) ?
C19A C20A C21A C20A . . . 2_556 -0.2(8) ?
